data_4132546
loop_
_publ_author_name
'Jiang, Hao'
'Jia, Jiangtao'
'Shkurenko, Aleksander'
'Chen, Zhijie'
'Adil, Karim'
'Belmabkhout, Youssef'
'Weselinski, Lukasz J.'
'Assen, Ayalew H.'
'Xue, Dong-Xu'
'O'Keeffe, Michael'
'Eddaoudi, Mohamed'

_publ_section_title
;
 Enriching the Reticular Chemistry Repertoire: Merged Nets Approach for
 the Rational Design of Intricate Mixed-Linker Metal-Organic Framework
 Platforms.
;
_journal_issue 28
_journal_name_full 'Journal of the American Chemical Society'
_journal_page_first 8858
_journal_page_last 8867
_journal_paper_doi 10.1021/jacs.8b04745
_journal_volume 140
_journal_year 2018
_chemical_formula_moiety '2(C2 H8 N 1+), (C130.73 H93.04 N3.58 O35.58 S6 Tb6 2-)'
_chemical_formula_sum 'C134.73 H109.04 N5.58 O35.58 S6 Tb6'
_chemical_formula_weight 3521.31
_space_group_crystal_system cubic
_space_group_IT_number 203
_space_group_name_Hall '-F 2uv 2vw 3'
_space_group_name_H-M_alt 'F d -3 :2'
_atom_sites_solution_hydrogens geom
_atom_sites_solution_primary direct
_atom_sites_solution_secondary difmap
_audit_creation_method SHELXL-2014/7
_cell_angle_alpha 90
_cell_angle_beta 90
_cell_angle_gamma 90
_cell_formula_units_Z 16
_cell_length_a 45.6614(5)
_cell_length_b 45.6614(5)
_cell_length_c 45.6614(5)
_cell_measurement_reflns_used 9854
_cell_measurement_temperature 100.0(1)
_cell_measurement_theta_max 66.90
_cell_measurement_theta_min 3.21
_cell_volume 95202.4(18)
_computing_cell_refinement 'SAINT v8.34A (Bruker, 2013)'
_computing_data_collection 'Bruker APEX2 v2009.3-0 (Bruker AXS Inc., 2009)'
_computing_data_reduction 'SAINT v8.34A (Bruker, 2013)'
_computing_molecular_graphics 'DIAMOND (Crystal Impact GbR, 2009'
_computing_publication_material 'PublCIF. Westrip, S. P. (2010). J. Appl. Cryst. 43, 920-925.'
_computing_structure_refinement 'SHELXL-2014/7 (Sheldrick, 2014)'
_computing_structure_solution 'ShelXS (Sheldrick, 2008)'
_diffrn_ambient_temperature 100.0(1)
_diffrn_detector_area_resol_mean 8.3
_diffrn_measured_fraction_theta_full 0.997
_diffrn_measured_fraction_theta_max 0.997
_diffrn_measurement_device_type 'Bruker X8 PROSPECTOR APEX2 CCD'
_diffrn_measurement_method '\f and \w scans'
_diffrn_radiation_monochromator mirrors
_diffrn_radiation_type CuK\a
_diffrn_radiation_wavelength 1.54178
_diffrn_reflns_av_R_equivalents 0.0532
_diffrn_reflns_av_unetI/netI 0.0277
_diffrn_reflns_Laue_measured_fraction_full 0.997
_diffrn_reflns_Laue_measured_fraction_max 0.997
_diffrn_reflns_limit_h_max 53
_diffrn_reflns_limit_h_min -42
_diffrn_reflns_limit_k_max 51
_diffrn_reflns_limit_k_min -50
_diffrn_reflns_limit_l_max 50
_diffrn_reflns_limit_l_min -41
_diffrn_reflns_number 59173
_diffrn_reflns_point_group_measured_fraction_full 0.997
_diffrn_reflns_point_group_measured_fraction_max 0.997
_diffrn_reflns_theta_full 65.047
_diffrn_reflns_theta_max 65.047
_diffrn_reflns_theta_min 1.935
_diffrn_source 'Incoatec I\ms'
_exptl_absorpt_coefficient_mu 9.445
_exptl_absorpt_correction_T_max 0.1016
_exptl_absorpt_correction_T_min 0.0178
_exptl_absorpt_correction_type multi-scan
_exptl_absorpt_process_details
;
SADABS-2016/2 (Bruker,2016/2) was used for absorption correction.
wR2(int) was 0.0988 before and 0.0788 after correction.
The Ratio of minimum to maximum transmission is 0.1752.
The \l/2 correction factor is Not present.
;
_exptl_crystal_colour colorless
_exptl_crystal_density_diffrn 0.983
_exptl_crystal_description octahedron
_exptl_crystal_F_000 27634
_exptl_crystal_size_max 0.200
_exptl_crystal_size_mid 0.160
_exptl_crystal_size_min 0.160
_refine_diff_density_max 2.073
_refine_diff_density_min -0.781
_refine_diff_density_rms 0.209
_refine_ls_extinction_method none
_refine_ls_goodness_of_fit_ref 1.092
_refine_ls_hydrogen_treatment constr
_refine_ls_matrix_type full
_refine_ls_number_parameters 279
_refine_ls_number_reflns 6755
_refine_ls_number_restraints 53
_refine_ls_restrained_S_all 1.101
_refine_ls_R_factor_all 0.0766
_refine_ls_R_factor_gt 0.0744
_refine_ls_shift/su_max 0.001
_refine_ls_shift/su_mean 0.000
_refine_ls_structure_factor_coef Fsqd
_refine_ls_weighting_details 'w=1/[\s^2^(Fo^2^)+(0.1642P)^2^+432.3658P] where P=(Fo^2^+2Fc^2^)/3'
_refine_ls_weighting_scheme calc
_refine_ls_wR_factor_gt 0.2086
_refine_ls_wR_factor_ref 0.2141
_reflns_Friedel_coverage 0.000
_reflns_number_gt 6494
_reflns_number_total 6755
_reflns_threshold_expression 'I > 2\s(I)'
_cod_data_source_file ja8b04745_si_004.cif
_cod_data_source_block Tb_sph_MOF_2
_cod_original_cell_volume 95202(3)
_cod_original_sg_symbol_H-M 'F d -3'
_cod_database_code 4132546
_shelx_shelxl_version_number 2014/7
_shelx_space_group_comment
;
The symmetry employed for this shelxl refinement is uniquely defined
by the following loop, which should always be used as a source of
symmetry information in preference to the above space-group names.
They are only intended as comments.
;
_shelx_estimated_absorpt_t_min 0.254
_shelx_estimated_absorpt_t_max 0.313
_platon_squeeze_void_probe_radius 1.20

loop_
_space_group_symop_operation_xyz
'x, y, z'
'z, x, y'
'y, z, x'
'-y+1/4, -z+1/4, x'
'z, -x+1/4, -y+1/4'
'-y+1/4, z, -x+1/4'
'-z+1/4, -x+1/4, y'
'-z+1/4, x, -y+1/4'
'y, -z+1/4, -x+1/4'
'-x+1/4, -y+1/4, z'
'x, -y+1/4, -z+1/4'
'-x+1/4, y, -z+1/4'
'x, y+1/2, z+1/2'
'z, x+1/2, y+1/2'
'y, z+1/2, x+1/2'
'-y+1/4, -z+3/4, x+1/2'
'z, -x+3/4, -y+3/4'
'-y+1/4, z+1/2, -x+3/4'
'-z+1/4, -x+3/4, y+1/2'
'-z+1/4, x+1/2, -y+3/4'
'y, -z+3/4, -x+3/4'
'-x+1/4, -y+3/4, z+1/2'
'x, -y+3/4, -z+3/4'
'-x+1/4, y+1/2, -z+3/4'
'x+1/2, y, z+1/2'
'z+1/2, x, y+1/2'
'y+1/2, z, x+1/2'
'-y+3/4, -z+1/4, x+1/2'
'z+1/2, -x+1/4, -y+3/4'
'-y+3/4, z, -x+3/4'
'-z+3/4, -x+1/4, y+1/2'
'-z+3/4, x, -y+3/4'
'y+1/2, -z+1/4, -x+3/4'
'-x+3/4, -y+1/4, z+1/2'
'x+1/2, -y+1/4, -z+3/4'
'-x+3/4, y, -z+3/4'
'x+1/2, y+1/2, z'
'z+1/2, x+1/2, y'
'y+1/2, z+1/2, x'
'-y+3/4, -z+3/4, x'
'z+1/2, -x+3/4, -y+1/4'
'-y+3/4, z+1/2, -x+1/4'
'-z+3/4, -x+3/4, y'
'-z+3/4, x+1/2, -y+1/4'
'y+1/2, -z+3/4, -x+1/4'
'-x+3/4, -y+3/4, z'
'x+1/2, -y+3/4, -z+1/4'
'-x+3/4, y+1/2, -z+1/4'
'-x, -y, -z'
'-z, -x, -y'
'-y, -z, -x'
'y-1/4, z-1/4, -x'
'-z, x-1/4, y-1/4'
'y-1/4, -z, x-1/4'
'z-1/4, x-1/4, -y'
'z-1/4, -x, y-1/4'
'-y, z-1/4, x-1/4'
'x-1/4, y-1/4, -z'
'-x, y-1/4, z-1/4'
'x-1/4, -y, z-1/4'
'-x, -y+1/2, -z+1/2'
'-z, -x+1/2, -y+1/2'
'-y, -z+1/2, -x+1/2'
'y-1/4, z+1/4, -x+1/2'
'-z, x+1/4, y+1/4'
'y-1/4, -z+1/2, x+1/4'
'z-1/4, x+1/4, -y+1/2'
'z-1/4, -x+1/2, y+1/4'
'-y, z+1/4, x+1/4'
'x-1/4, y+1/4, -z+1/2'
'-x, y+1/4, z+1/4'
'x-1/4, -y+1/2, z+1/4'
'-x+1/2, -y, -z+1/2'
'-z+1/2, -x, -y+1/2'
'-y+1/2, -z, -x+1/2'
'y+1/4, z-1/4, -x+1/2'
'-z+1/2, x-1/4, y+1/4'
'y+1/4, -z, x+1/4'
'z+1/4, x-1/4, -y+1/2'
'z+1/4, -x, y+1/4'
'-y+1/2, z-1/4, x+1/4'
'x+1/4, y-1/4, -z+1/2'
'-x+1/2, y-1/4, z+1/4'
'x+1/4, -y, z+1/4'
'-x+1/2, -y+1/2, -z'
'-z+1/2, -x+1/2, -y'
'-y+1/2, -z+1/2, -x'
'y+1/4, z+1/4, -x'
'-z+1/2, x+1/4, y-1/4'
'y+1/4, -z+1/2, x-1/4'
'z+1/4, x+1/4, -y'
'z+1/4, -x+1/2, y-1/4'
'-y+1/2, z+1/4, x-1/4'
'x+1/4, y+1/4, -z'
'-x+1/2, y+1/4, z-1/4'
'x+1/4, -y+1/2, z-1/4'

loop_
_atom_site_label
_atom_site_type_symbol
_atom_site_fract_x
_atom_site_fract_y
_atom_site_fract_z
_atom_site_U_iso_or_equiv
_atom_site_adp_type
_atom_site_occupancy
_atom_site_site_symmetry_order
_atom_site_calc_flag
_atom_site_refinement_flags_posn
_atom_site_refinement_flags_adp
_atom_site_refinement_flags_occupancy
Tb1 Tb 0.45392(2) 0.22762(2) 0.28352(2) 0.0537(2) Uani 1 1 d . . .
O1H O 0.47574(17) 0.27426(17) 0.27426(17) 0.069(3) Uani 1 3 d S T P
H1H H 0.4647 0.2853 0.2853 0.083 Uiso 1 3 calc R U P
O2H O 0.45483(11) 0.24731(12) 0.23574(12) 0.0514(12) Uani 1 1 d . U .
H2H H 0.4366 0.2463 0.2304 0.062 Uiso 1 1 calc R U .
O1S O 0.4171(2) 0.2593(2) 0.27991(18) 0.100(3) Uani 1 1 d . . .
O2S O 0.41945(14) 0.29733(13) 0.24823(14) 0.0586(14) Uani 1 1 d . . .
C1S C 0.40916(19) 0.2845(2) 0.26966(19) 0.059(2) Uani 1 1 d . . .
C2S C 0.3842(2) 0.2969(2) 0.2850(2) 0.064(2) Uani 1 1 d . . .
C3S C 0.3716(2) 0.2871(2) 0.3100(2) 0.064(2) Uani 1 1 d . . .
H3S H 0.3783 0.2705 0.3205 0.077 Uiso 1 1 calc R U .
C4S C 0.3476(2) 0.3043(2) 0.3188(2) 0.064(2) Uani 1 1 d . . .
C5S C 0.3422(2) 0.3278(2) 0.3003(2) 0.072(3) Uani 1 1 d . . .
S1 S 0.36774(5) 0.32891(5) 0.27180(5) 0.0675(6) Uani 1 1 d . . .
O1L O 0.42284(17) 0.19752(18) 0.25874(18) 0.086(2) Uani 1 1 d . . .
O2L O 0.43565(12) 0.18739(12) 0.21150(14) 0.0566(13) Uani 1 1 d . . .
C1L C 0.41925(19) 0.1847(2) 0.2333(3) 0.066(2) Uani 1 1 d . . .
C2L C 0.39309(13) 0.16491(15) 0.23104(15) 0.069(2) Uani 1 1 d G . .
C3L C 0.37208(16) 0.16522(17) 0.25307(15) 0.0868(18) Uani 1 1 d G . .
H3L H 0.3737 0.1787 0.2688 0.104 Uiso 1 1 calc R U .
C4L C 0.34866(15) 0.14580(18) 0.25204(15) 0.0868(18) Uani 1 1 d G . .
H4L H 0.3343 0.1460 0.2671 0.104 Uiso 1 1 calc R U .
C5L C 0.34625(14) 0.12607(16) 0.22897(16) 0.078(3) Uani 1 1 d DG . .
C6L C 0.36726(16) 0.12577(17) 0.20695(15) 0.0868(18) Uani 1 1 d G . .
H6L H 0.3656 0.1123 0.1912 0.104 Uiso 1 1 calc R U .
C7L C 0.39068(15) 0.14519(17) 0.20798(15) 0.0868(18) Uani 1 1 d G . .
H7L H 0.4050 0.1450 0.1929 0.104 Uiso 1 1 calc R U .
C8L C 0.32033(14) 0.10533(16) 0.22772(14) 0.077(3) Uani 1 1 d DG . .
C9L C 0.30882(15) 0.09457(18) 0.25377(11) 0.085(3) Uani 1 1 d G . .
H9L H 0.3171 0.1004 0.2720 0.102 Uiso 1 1 calc R U .
C10L C 0.28520(17) 0.07537(17) 0.25319(11) 0.089(4) Uani 1 1 d G . .
H10L H 0.2773 0.0680 0.2710 0.107 Uiso 1 1 calc R U .
C11L C 0.27310(14) 0.06692(16) 0.22657(13) 0.073(3) Uani 1 1 d DG . .
C12L C 0.28462(15) 0.07767(18) 0.20052(11) 0.080(3) Uani 1 1 d G . .
H12L H 0.2763 0.0719 0.1823 0.096 Uiso 1 1 calc R U .
C13L C 0.30823(16) 0.09687(17) 0.20109(11) 0.086(4) Uani 1 1 d G . .
H13L H 0.3161 0.1042 0.1833 0.104 Uiso 1 1 calc R U .
C14L C 0.2487(2) 0.0444(2) 0.2261(3) 0.085(4) Uani 1 1 d D . .
C15L C 0.2268(3) 0.0452(2) 0.2474(2) 0.080(4) Uani 1 1 d D . .
H15L H 0.2265 0.0608 0.2613 0.096 Uiso 1 1 calc R U .
O1D O 0.4050(4) 0.2117(4) 0.3115(4) 0.104(5) Uani 0.596(16) 1 d D U P
C1D C 0.3889(5) 0.2007(4) 0.3301(5) 0.107(6) Uani 0.596(16) 1 d D U P
H1D H 0.3941 0.2079 0.3489 0.128 Uiso 0.596(16) 1 calc R U P
N1D N 0.3667(4) 0.1821(3) 0.3327(3) 0.114(6) Uani 0.596(16) 1 d D U P
C2D C 0.3370(4) 0.1921(7) 0.3358(8) 0.180(14) Uani 0.596(16) 1 d D U P
H2DA H 0.3358 0.2061 0.3521 0.270 Uiso 0.596(16) 1 calc R U P
H2DB H 0.3242 0.1753 0.3400 0.270 Uiso 0.596(16) 1 calc R U P
H2DC H 0.3307 0.2016 0.3177 0.270 Uiso 0.596(16) 1 calc R U P
C3D C 0.3682(6) 0.1505(4) 0.3333(7) 0.125(9) Uani 0.596(16) 1 d D U P
H3DA H 0.3788 0.1435 0.3159 0.187 Uiso 0.596(16) 1 calc R U P
H3DB H 0.3484 0.1424 0.3333 0.187 Uiso 0.596(16) 1 calc R U P
H3DC H 0.3786 0.1441 0.3510 0.187 Uiso 0.596(16) 1 calc R U P
C2C C 0.3680(11) 0.2080(14) 0.1859(16) 0.17(3) Uani 0.3333 1 d D U P
H2CA H 0.3719 0.2190 0.1678 0.253 Uiso 0.3333 1 calc R U P
H2CB H 0.3557 0.1911 0.1815 0.253 Uiso 0.3333 1 calc R U P
H2CC H 0.3866 0.2014 0.1943 0.253 Uiso 0.3333 1 calc R U P
N1C N 0.3533(6) 0.2268(7) 0.2065(8) 0.111(10) Uani 0.3333 1 d D U P
H1CA H 0.3479 0.2157 0.2222 0.133 Uiso 0.3333 1 calc R U P
H1CB H 0.3366 0.2335 0.1980 0.133 Uiso 0.3333 1 calc R U P
C1C C 0.3698(9) 0.2516(9) 0.2170(10) 0.114(12) Uani 0.3333 1 d D U P
H1CC H 0.3892 0.2452 0.2234 0.171 Uiso 0.3333 1 calc R U P
H1CD H 0.3594 0.2607 0.2335 0.171 Uiso 0.3333 1 calc R U P
H1CE H 0.3719 0.2660 0.2011 0.171 Uiso 0.3333 1 calc R U P

loop_
_atom_site_aniso_label
_atom_site_aniso_U_11
_atom_site_aniso_U_22
_atom_site_aniso_U_33
_atom_site_aniso_U_23
_atom_site_aniso_U_13
_atom_site_aniso_U_12
Tb1 0.0695(4) 0.0419(3) 0.0497(3) -0.00253(18) -0.0143(2) 0.00794(19)
O1H 0.069(3) 0.069(3) 0.069(3) 0.006(3) -0.006(3) -0.006(3)
O2H 0.050(2) 0.046(2) 0.058(2) 0.0191(19) 0.0215(18) 0.0148(17)
O1S 0.096(6) 0.131(7) 0.073(4) 0.040(5) 0.041(4) 0.069(5)
O2S 0.058(3) 0.061(3) 0.057(3) 0.009(3) 0.015(3) 0.003(3)
C1S 0.052(5) 0.072(5) 0.053(5) 0.000(4) 0.007(4) 0.019(4)
C2S 0.059(5) 0.077(6) 0.054(5) 0.012(4) 0.014(4) 0.019(4)
C3S 0.054(5) 0.059(5) 0.079(6) 0.022(4) 0.011(4) 0.019(4)
C4S 0.067(5) 0.057(5) 0.068(5) 0.019(4) 0.019(4) 0.019(4)
C5S 0.070(6) 0.079(6) 0.068(5) 0.021(5) 0.027(5) 0.033(5)
S1 0.0661(12) 0.0741(13) 0.0623(12) 0.0252(10) 0.0244(10) 0.0254(10)
O1L 0.073(4) 0.088(5) 0.098(6) -0.048(4) 0.022(4) -0.031(4)
O2L 0.044(3) 0.049(3) 0.077(4) -0.001(3) -0.005(3) -0.001(2)
C1L 0.044(4) 0.052(5) 0.101(7) -0.008(5) 0.006(5) -0.010(3)
C2L 0.071(6) 0.054(5) 0.083(6) -0.015(4) 0.011(5) -0.024(4)
C3L 0.076(3) 0.098(4) 0.086(4) -0.034(3) 0.024(3) -0.035(3)
C4L 0.076(3) 0.098(4) 0.086(4) -0.034(3) 0.024(3) -0.035(3)
C5L 0.068(6) 0.070(6) 0.097(7) -0.028(5) 0.009(5) -0.026(5)
C6L 0.076(3) 0.098(4) 0.086(4) -0.034(3) 0.024(3) -0.035(3)
C7L 0.076(3) 0.098(4) 0.086(4) -0.034(3) 0.024(3) -0.035(3)
C8L 0.065(5) 0.082(6) 0.084(7) -0.039(5) 0.032(5) -0.033(5)
C9L 0.096(8) 0.083(7) 0.074(6) -0.031(5) 0.018(6) -0.036(6)
C10L 0.087(7) 0.097(8) 0.082(7) -0.036(6) 0.032(6) -0.047(6)
C11L 0.077(6) 0.069(6) 0.074(6) -0.033(5) 0.034(5) -0.032(5)
C12L 0.082(7) 0.091(8) 0.068(6) -0.027(5) 0.023(5) -0.034(6)
C13L 0.091(8) 0.089(8) 0.079(7) -0.023(6) 0.029(6) -0.039(6)
C14L 0.070(6) 0.085(7) 0.099(8) -0.035(6) 0.044(6) -0.033(6)
C15L 0.098(8) 0.076(6) 0.067(6) -0.027(5) 0.037(6) -0.041(6)
O1D 0.097(10) 0.102(10) 0.114(11) 0.014(8) 0.023(8) -0.014(8)
C1D 0.141(14) 0.093(11) 0.088(11) 0.015(9) 0.007(11) -0.023(10)
N1D 0.142(14) 0.106(12) 0.094(11) 0.019(10) -0.002(11) -0.025(11)
C2D 0.20(3) 0.20(3) 0.14(2) 0.02(2) -0.09(2) -0.01(3)
C3D 0.14(2) 0.103(16) 0.129(19) -0.006(15) 0.055(17) 0.011(15)
C2C 0.08(2) 0.20(4) 0.23(5) -0.06(4) -0.04(2) -0.02(2)
N1C 0.069(15) 0.11(2) 0.15(3) 0.021(17) -0.048(15) -0.016(13)
C1C 0.09(2) 0.14(2) 0.12(3) 0.01(2) -0.015(18) -0.042(17)

loop_
_atom_type_symbol
_atom_type_description
_atom_type_scat_dispersion_real
_atom_type_scat_dispersion_imag
_atom_type_scat_source
C C 0.0181 0.0091 'International Tables Vol C Tables 4.2.6.8 and 6.1.1.4'
H H 0.0000 0.0000 'International Tables Vol C Tables 4.2.6.8 and 6.1.1.4'
N N 0.0311 0.0180 'International Tables Vol C Tables 4.2.6.8 and 6.1.1.4'
O O 0.0492 0.0322 'International Tables Vol C Tables 4.2.6.8 and 6.1.1.4'
S S 0.3331 0.5567 'International Tables Vol C Tables 4.2.6.8 and 6.1.1.4'
Tb Tb -9.1472 9.1891 'International Tables Vol C Tables 4.2.6.8 and 6.1.1.4'

loop_
_geom_angle_atom_site_label_1
_geom_angle_atom_site_label_2
_geom_angle_atom_site_label_3
_geom_angle
_geom_angle_site_symmetry_1
_geom_angle_site_symmetry_3
O1S Tb1 O2H 137.3(2) . 79
O1S Tb1 O1L 83.4(4) . .
O2H Tb1 O1L 79.3(2) 79 .
O1S Tb1 O2H 129.7(4) . 30
O2H Tb1 O2H 66.55(17) 79 30
O1L Tb1 O2H 144.0(2) . 30
O1S Tb1 O2S 77.8(3) . 30
O2H Tb1 O2S 139.97(19) 79 30
O1L Tb1 O2S 133.0(2) . 30
O2H Tb1 O2S 75.47(19) 30 30
O1S Tb1 O2L 133.0(3) . 79
O2H Tb1 O2L 83.3(2) 79 79
O1L Tb1 O2L 83.2(3) . 79
O2H Tb1 O2L 81.9(2) 30 79
O2S Tb1 O2L 79.3(2) 30 79
O1S Tb1 O2H 72.4(2) . .
O2H Tb1 O2H 65.87(17) 79 .
O1L Tb1 O2H 77.4(3) . .
O2H Tb1 O2H 97.7(3) 30 .
O2S Tb1 O2H 133.9(2) 30 .
O2L Tb1 O2H 145.9(2) 79 .
O1S Tb1 O1H 73.9(4) . .
O2H Tb1 O1H 91.8(4) 79 .
O1L Tb1 O1H 135.3(3) . .
O2H Tb1 O1H 59.8(2) 30 .
O2S Tb1 O1H 79.3(3) 30 .
O2L Tb1 O1H 139.75(16) 79 .
O2H Tb1 O1H 59.3(2) . .
O1S Tb1 O1D 65.2(5) . .
O2H Tb1 O1D 134.8(4) 79 .
O1L Tb1 O1D 63.5(5) . .
O2H Tb1 O1D 137.3(4) 30 .
O2S Tb1 O1D 69.6(5) 30 .
O2L Tb1 O1D 68.4(4) 79 .
O2H Tb1 O1D 124.1(4) . .
O1H Tb1 O1D 132.5(5) . .
O1S Tb1 Tb1 103.3(2) . 90
O2H Tb1 Tb1 33.99(13) 79 90
O1L Tb1 Tb1 67.92(19) . 90
O2H Tb1 Tb1 88.15(12) 30 90
O2S Tb1 Tb1 158.44(15) 30 90
O2L Tb1 Tb1 112.70(14) 79 90
O2H Tb1 Tb1 33.65(12) . 90
O1H Tb1 Tb1 80.4(3) . 90
O1D Tb1 Tb1 130.9(4) . 90
O1S Tb1 Tb1 153.1(3) . 79
O2H Tb1 Tb1 35.09(12) 79 79
O1L Tb1 Tb1 110.82(19) . 79
O2H Tb1 Tb1 33.25(12) 30 79
O2S Tb1 Tb1 104.97(15) 30 79
O2L Tb1 Tb1 72.88(16) 79 79
O2H Tb1 Tb1 88.19(12) . 79
O1H Tb1 Tb1 80.4(3) . 79
O1D Tb1 Tb1 141.3(4) . 79
Tb1 Tb1 Tb1 64.380(16) 90 79
Tb1 O1H Tb1 117.11(18) 30 43
Tb1 O1H Tb1 117.11(18) 30 .
Tb1 O1H Tb1 117.11(18) 43 .
Tb1 O1H H1H 99.9 30 .
Tb1 O1H H1H 99.9 43 .
Tb1 O1H H1H 99.9 . .
Tb1 O2H Tb1 112.76(19) 90 43
Tb1 O2H Tb1 111.26(19) 90 .
Tb1 O2H Tb1 121.2(3) 43 .
Tb1 O2H H2H 103.0 90 .
Tb1 O2H H2H 103.0 43 .
Tb1 O2H H2H 103.0 . .
C1S O1S Tb1 144.8(7) . .
C1S O2S Tb1 131.0(6) . 43
O2S C1S O1S 127.0(8) . .
O2S C1S C2S 119.7(8) . .
O1S C1S C2S 113.2(8) . .
C3S C2S C1S 127.6(8) . .
C3S C2S S1 112.5(7) . .
C1S C2S S1 119.9(7) . .
C2S C3S C4S 112.8(8) . .
C2S C3S H3S 123.6 . .
C4S C3S H3S 123.6 . .
C5S C4S C3S 113.5(8) . .
C5S C4S C5S 116.4(9) . 3
C3S C4S C5S 130.0(8) . 3
C4S C5S C4S 123.6(9) . 2
C4S C5S S1 110.8(6) . .
C4S C5S S1 125.6(7) 2 .
C2S S1 C5S 90.4(4) . .
C1L O1L Tb1 142.0(6) . .
C1L O2L Tb1 131.2(6) . 90
O2L C1L O1L 125.9(8) . .
O2L C1L C2L 118.7(8) . .
O1L C1L C2L 115.5(8) . .
C3L C2L C7L 120.0 . .
C3L C2L C1L 119.5(5) . .
C7L C2L C1L 120.4(5) . .
C4L C3L C2L 120.0 . .
C4L C3L H3L 120.0 . .
C2L C3L H3L 120.0 . .
C5L C4L C3L 120.0 . .
C5L C4L H4L 120.0 . .
C3L C4L H4L 120.0 . .
C4L C5L C6L 120.0 . .
C4L C5L C8L 119.7(4) . .
C6L C5L C8L 120.3(4) . .
C7L C6L C5L 120.0 . .
C7L C6L H6L 120.0 . .
C5L C6L H6L 120.0 . .
C6L C7L C2L 120.0 . .
C6L C7L H7L 120.0 . .
C2L C7L H7L 120.0 . .
C9L C8L C13L 120.0 . .
C9L C8L C5L 118.9(5) . .
C13L C8L C5L 121.1(5) . .
C8L C9L C10L 120.0 . .
C8L C9L H9L 120.0 . .
C10L C9L H9L 120.0 . .
C9L C10L C11L 120.0 . .
C9L C10L H10L 120.0 . .
C11L C10L H10L 120.0 . .
C12L C11L C10L 120.0 . .
C12L C11L C14L 120.4(6) . .
C10L C11L C14L 119.5(6) . .
C11L C12L C13L 120.0 . .
C11L C12L H12L 120.0 . .
C13L C12L H12L 120.0 . .
C8L C13L C12L 120.0 . .
C8L C13L H13L 120.0 . .
C12L C13L H13L 120.0 . .
C15L C14L C15L 119.0(9) 5 .
C15L C14L C11L 121.2(8) 5 .
C15L C14L C11L 119.9(8) . .
C14L C15L C14L 120.9(9) 4 .
C14L C15L H15L 119.6 4 .
C14L C15L H15L 119.6 . .
C1D O1D Tb1 160.1(18) . .
O1D C1D N1D 141(2) . .
O1D C1D H1D 109.4 . .
N1D C1D H1D 109.4 . .
C1D N1D C2D 121.8(13) . .
C1D N1D C3D 127.2(14) . .
C2D N1D C3D 111.0(12) . .
N1D C2D H2DA 109.5 . .
N1D C2D H2DB 109.5 . .
H2DA C2D H2DB 109.5 . .
N1D C2D H2DC 109.5 . .
H2DA C2D H2DC 109.5 . .
H2DB C2D H2DC 109.5 . .
N1D C3D H3DA 109.5 . .
N1D C3D H3DB 109.5 . .
H3DA C3D H3DB 109.5 . .
N1D C3D H3DC 109.5 . .
H3DA C3D H3DC 109.5 . .
H3DB C3D H3DC 109.5 . .
N1C C2C H2CA 109.5 . .
N1C C2C H2CB 109.5 . .
H2CA C2C H2CB 109.5 . .
N1C C2C H2CC 109.5 . .
H2CA C2C H2CC 109.5 . .
H2CB C2C H2CC 109.5 . .
C2C N1C C1C 116.0(16) . .
C2C N1C H1CA 108.3 . .
C1C N1C H1CA 108.3 . .
C2C N1C H1CB 108.3 . .
C1C N1C H1CB 108.3 . .
H1CA N1C H1CB 107.4 . .
N1C C1C H1CC 109.5 . .
N1C C1C H1CD 109.5 . .
H1CC C1C H1CD 109.5 . .
N1C C1C H1CE 109.5 . .
H1CC C1C H1CE 109.5 . .
H1CD C1C H1CE 109.5 . .

loop_
_geom_bond_atom_site_label_1
_geom_bond_atom_site_label_2
_geom_bond_distance
_geom_bond_site_symmetry_2
Tb1 O1S 2.224(7) .
Tb1 O2H 2.275(5) 79
Tb1 O1L 2.277(7) .
Tb1 O2H 2.320(5) 30
Tb1 O2S 2.345(6) 30
Tb1 O2L 2.357(6) 79
Tb1 O2H 2.360(5) .
Tb1 O1H 2.389(2) .
Tb1 O1D 2.676(13) .
Tb1 Tb1 3.8257(9) 90
Tb1 Tb1 3.8258(9) 79
O1H Tb1 2.389(2) 30
O1H Tb1 2.389(2) 43
O1H H1H 0.8700 .
O2H Tb1 2.275(5) 90
O2H Tb1 2.319(5) 43
O2H H2H 0.8700 .
O1S C1S 1.294(12) .
O2S C1S 1.233(11) .
O2S Tb1 2.345(6) 43
C1S C2S 1.452(12) .
C2S C3S 1.355(13) .
C2S S1 1.749(9) .
C3S C4S 1.406(12) .
C3S H3S 0.9500 .
C4S C5S 1.385(13) .
C4S C5S 1.414(13) 3
C5S C4S 1.414(13) 2
C5S S1 1.749(9) .
O1L C1L 1.310(13) .
O2L C1L 1.253(12) .
O2L Tb1 2.357(6) 90
C1L C2L 1.501(9) .
C2L C3L 1.3900 .
C2L C7L 1.3900 .
C3L C4L 1.3900 .
C3L H3L 0.9500 .
C4L C5L 1.3900 .
C4L H4L 0.9500 .
C5L C6L 1.3900 .
C5L C8L 1.517(5) .
C6L C7L 1.3900 .
C6L H6L 0.9500 .
C7L H7L 0.9500 .
C8L C9L 1.3900 .
C8L C13L 1.3900 .
C9L C10L 1.3900 .
C9L H9L 0.9500 .
C10L C11L 1.3900 .
C10L H10L 0.9500 .
C11L C12L 1.3900 .
C11L C14L 1.517(7) .
C12L C13L 1.3900 .
C12L H12L 0.9500 .
C13L H13L 0.9500 .
C14L C15L 1.374(11) 5
C14L C15L 1.398(8) .
C15L C14L 1.373(11) 4
C15L H15L 0.9500 .
O1D C1D 1.228(9) .
C1D N1D 1.326(9) .
C1D H1D 0.9500 .
N1D C2D 1.439(9) .
N1D C3D 1.447(9) .
C2D H2DA 0.9800 .
C2D H2DB 0.9800 .
C2D H2DC 0.9800 .
C3D H3DA 0.9800 .
C3D H3DB 0.9800 .
C3D H3DC 0.9800 .
C2C N1C 1.439(10) .
C2C H2CA 0.9800 .
C2C H2CB 0.9800 .
C2C H2CC 0.9800 .
N1C C1C 1.445(10) .
N1C H1CA 0.9100 .
N1C H1CB 0.9100 .
C1C H1CC 0.9800 .
C1C H1CD 0.9800 .
C1C H1CE 0.9800 .

loop_
_geom_torsion_atom_site_label_1
_geom_torsion_atom_site_label_2
_geom_torsion_atom_site_label_3
_geom_torsion_atom_site_label_4
_geom_torsion
_geom_torsion_site_symmetry_1
_geom_torsion_site_symmetry_4
Tb1 O2S C1S O1S -28.8(16) 43 .
Tb1 O2S C1S C2S 155.3(8) 43 .
Tb1 O1S C1S O2S 26(2) . .
Tb1 O1S C1S C2S -157.6(11) . .
O2S C1S C2S C3S -174.5(11) . .
O1S C1S C2S C3S 9.1(18) . .
O2S C1S C2S S1 3.5(15) . .
O1S C1S C2S S1 -172.9(9) . .
C1S C2S C3S C4S -179.6(11) . .
S1 C2S C3S C4S 2.3(13) . .
C2S C3S C4S C5S -0.9(16) . .
C2S C3S C4S C5S 175.5(13) . 3
C3S C4S C5S C4S 178.3(10) . 2
C5S C4S C5S C4S 1(3) 3 2
C3S C4S C5S S1 -0.8(14) . .
C5S C4S C5S S1 -177.8(6) 3 .
C3S C2S S1 C5S -2.3(10) . .
C1S C2S S1 C5S 179.4(10) . .
C4S C5S S1 C2S 1.8(10) . .
C4S C5S S1 C2S -177.3(12) 2 .
Tb1 O2L C1L O1L -3.0(15) 90 .
Tb1 O2L C1L C2L 177.7(6) 90 .
Tb1 O1L C1L O2L -3(2) . .
Tb1 O1L C1L C2L 176.7(8) . .
O2L C1L C2L C3L -169.6(7) . .
O1L C1L C2L C3L 11.0(12) . .
O2L C1L C2L C7L 14.2(12) . .
O1L C1L C2L C7L -165.2(8) . .
C7L C2L C3L C4L 0.0 . .
C1L C2L C3L C4L -176.3(9) . .
C2L C3L C4L C5L 0.0 . .
C3L C4L C5L C6L 0.0 . .
C3L C4L C5L C8L -178.9(9) . .
C4L C5L C6L C7L 0.0 . .
C8L C5L C6L C7L 178.9(9) . .
C5L C6L C7L C2L 0.0 . .
C3L C2L C7L C6L 0.0 . .
C1L C2L C7L C6L 176.2(9) . .
C4L C5L C8L C9L -34.3(9) . .
C6L C5L C8L C9L 146.8(6) . .
C4L C5L C8L C13L 146.2(6) . .
C6L C5L C8L C13L -32.7(10) . .
C13L C8L C9L C10L 0.0 . .
C5L C8L C9L C10L -179.5(8) . .
C8L C9L C10L C11L 0.0 . .
C9L C10L C11L C12L 0.0 . .
C9L C10L C11L C14L 175.9(9) . .
C10L C11L C12L C13L 0.0 . .
C14L C11L C12L C13L -175.9(9) . .
C9L C8L C13L C12L 0.0 . .
C5L C8L C13L C12L 179.5(8) . .
C11L C12L C13L C8L 0.0 . .
C12L C11L C14L C15L 35.0(19) . 5
C10L C11L C14L C15L -140.9(13) . 5
C12L C11L C14L C15L -144.1(13) . .
C10L C11L C14L C15L 40.0(18) . .
C15L C14L C15L C14L 5(3) 5 4
C11L C14L C15L C14L -175.4(9) . 4
Tb1 O1D C1D N1D -125(4) . .
O1D C1D N1D C2D -100(4) . .
O1D C1D N1D C3D 81(4) . .

loop_
_platon_squeeze_void_nr
_platon_squeeze_void_average_x
_platon_squeeze_void_average_y
_platon_squeeze_void_average_z
_platon_squeeze_void_volume
_platon_squeeze_void_count_electrons
_platon_squeeze_void_content
1 0.125 0.125 0.125 5288 929 ' '
2 0.875 -0.125 -0.125 5288 929 ' '
3 0.375 -0.125 0.375 5288 929 ' '
4 0.625 0.125 0.625 5288 929 ' '
5 0.625 0.125 0.125 150 24 ' '
6 0.125 0.125 0.625 150 24 ' '
7 0.875 0.375 0.375 5288 929 ' '
8 0.375 0.375 0.875 5288 929 ' '
9 0.375 0.375 0.375 150 24 ' '
10 0.875 0.375 0.875 150 24 ' '
11 0.625 0.625 0.125 5288 929 ' '
12 0.125 0.625 0.625 5288 929 ' '
13 0.125 0.625 0.125 150 24 ' '
14 0.625 0.625 0.625 150 24 ' '
15 0.875 0.875 0.375 150 24 ' '
16 0.375 0.875 0.875 150 24 ' '
